data_4312092
loop_
_publ_author_name
'Sankar Prasad Rath'
'Marilyn M. Olmstead'
'Alan L. Balch'

_publ_section_title
;
 Oxidative Verdoheme Formation and Stabilization by Axial Isocyanide
 Ligation
;
_journal_name_full 'Inorganic Chemistry'
_journal_page_first 7648
_journal_page_last 7655
_journal_paper_doi 10.1021/ic0491433
_journal_volume 43
_journal_year 2004
_chemical_formula_sum 'C46 H61 Fe N6 O'
_chemical_formula_weight 769.86
_chemical_name_common (t-butylisocyanide)2Fe(OEPO)
_chemical_name_systematic
; 
 ? 
;
_space_group_IT_number 14
_symmetry_cell_setting monoclinic
_symmetry_space_group_name_Hall '-P 2yn'
_symmetry_space_group_name_H-M 'P 1 21/n 1'
_atom_sites_solution_hydrogens geom
_atom_sites_solution_primary direct
_atom_sites_solution_secondary difmap
_audit_creation_method SHELXL-97
_cell_angle_alpha 90.00
_cell_angle_beta 117.046(2)
_cell_angle_gamma 90.00
_cell_formula_units_Z 2
_cell_length_a 13.2105(19)
_cell_length_b 13.4647(19)
_cell_length_c 13.5343(19)
_cell_measurement_reflns_used 920
_cell_measurement_temperature 90(2)
_cell_measurement_theta_max 26.45
_cell_measurement_theta_min 2.4
_cell_volume 2144.1(5)
_computing_cell_refinement SAINT
_computing_data_collection 'SMART 5.054 (Bruker, 2002)'
_computing_data_reduction 'SAINT 6.36A (Bruker, 2002)'
_computing_molecular_graphics 'SHELXL 5.1, XP (Sheldrick, 1994)'
_computing_publication_material SHELXL-97
_computing_structure_refinement 'SHELXL-97 (Sheldrick, 1997)'
_computing_structure_solution 'SHELXS-97 (Sheldrick, 1990)'
_diffrn_ambient_temperature 90(2)
_diffrn_detector_area_resol_mean 8.3
_diffrn_measured_fraction_theta_full 1.000
_diffrn_measured_fraction_theta_max 1.000
_diffrn_measurement_device_type 'Bruker SMART 1000'
_diffrn_measurement_method \w
_diffrn_radiation_monochromator graphite
_diffrn_radiation_source 'normal-focus sealed tube'
_diffrn_radiation_type MoK\a
_diffrn_radiation_wavelength 0.71073
_diffrn_reflns_av_R_equivalents 0.032
_diffrn_reflns_av_sigmaI/netI 0.0231
_diffrn_reflns_limit_h_max 15
_diffrn_reflns_limit_h_min -15
_diffrn_reflns_limit_k_max 16
_diffrn_reflns_limit_k_min -16
_diffrn_reflns_limit_l_max 16
_diffrn_reflns_limit_l_min -16
_diffrn_reflns_number 23337
_diffrn_reflns_theta_full 25.50
_diffrn_reflns_theta_max 25.50
_diffrn_reflns_theta_min 1.79
_diffrn_standards_number 0
_exptl_absorpt_coefficient_mu 0.392
_exptl_absorpt_correction_T_max 0.988
_exptl_absorpt_correction_T_min 0.951
_exptl_absorpt_correction_type multi-scan
_exptl_absorpt_process_details 'SADABS 2.05 (Sheldrick, 2002)'
_exptl_crystal_colour 'reddish black'
_exptl_crystal_density_diffrn 1.192
_exptl_crystal_density_method 'not measured'
_exptl_crystal_description block
_exptl_crystal_F_000 826
_exptl_crystal_size_max 0.13
_exptl_crystal_size_mid 0.13
_exptl_crystal_size_min 0.03
_refine_diff_density_max 0.928
_refine_diff_density_min -0.548
_refine_diff_density_rms 0.074
_refine_ls_extinction_method none
_refine_ls_goodness_of_fit_ref 1.054
_refine_ls_hydrogen_treatment constr
_refine_ls_matrix_type full
_refine_ls_number_parameters 251
_refine_ls_number_reflns 3994
_refine_ls_number_restraints 12
_refine_ls_restrained_S_all 1.059
_refine_ls_R_factor_all 0.0855
_refine_ls_R_factor_gt 0.0662
_refine_ls_shift/su_max 0.000
_refine_ls_shift/su_mean 0.000
_refine_ls_structure_factor_coef Fsqd
_refine_ls_weighting_details 'calc w=1/[\s^2^(Fo^2^)+(0.1023P)^2^+2.8559P] where P=(Fo^2^+2Fc^2^)/3'
_refine_ls_weighting_scheme calc
_refine_ls_wR_factor_gt 0.1739
_refine_ls_wR_factor_ref 0.1977
_reflns_number_gt 3069
_reflns_number_total 3994
_reflns_threshold_expression I>2\s(I)
_cod_data_source_file ic0491433si20040630_045110_1.cif
_cod_data_source_block sr62fm
_cod_depositor_comments
;
The following automatic conversions were performed:
'_symmetry_cell_setting' value 'Monoclinic' changed to 'monoclinic'
according to '/home/saulius/struct/CIF-dictionaries/cif_core.dic'
dictionary named 'cif_core.dic' version 2.4.1 from 2010-06-29.

Automatic conversion script
Id: cif_fix_enum 1527 2010-12-29 10:47:43Z saulius 
;
_cod_original_sg_symbol_H-M 'P 21/n'
_cod_database_code 4312092

loop_
_symmetry_equiv_pos_as_xyz
'x, y, z'
'-x+1/2, y+1/2, -z+1/2'
'-x, -y, -z'
'x-1/2, -y-1/2, z-1/2'

loop_
_atom_site_label
_atom_site_type_symbol
_atom_site_fract_x
_atom_site_fract_y
_atom_site_fract_z
_atom_site_U_iso_or_equiv
_atom_site_adp_type
_atom_site_occupancy
_atom_site_symmetry_multiplicity
_atom_site_calc_flag
_atom_site_refinement_flags
_atom_site_disorder_assembly
_atom_site_disorder_group
Fe Fe 0.5000 0.5000 0.5000 0.0348(2) Uani 1 2 d S . .
O1 O 0.7392(12) 0.5625(11) 0.8756(12) 0.104(4) Uiso 0.30 1 d P A 1
H5A H 0.6894 0.5574 0.8566 0.124 Uiso 0.70 1 d P B 2
O1A O 0.4591(19) 0.8482(17) 0.4317(19) 0.108(6) Uiso 0.20 1 d P C 3
H10A H 0.4596 0.8189 0.4383 0.130 Uiso 0.80 1 d P D 4
N1 N 0.5464(2) 0.6222(2) 0.5962(2) 0.0376(6) Uani 1 1 d . . .
N2 N 0.5769(2) 0.4145(2) 0.6361(2) 0.0379(6) Uani 1 1 d . . .
N3 N 0.6887(2) 0.5155(2) 0.4316(3) 0.0480(8) Uani 1 1 d . . .
C1 C 0.5215(3) 0.7188(3) 0.5624(3) 0.0443(8) Uani 1 1 d . C .
C2 C 0.5608(3) 0.7847(3) 0.6567(3) 0.0465(8) Uani 1 1 d . . .
C3 C 0.6110(3) 0.7275(3) 0.7486(3) 0.0446(8) Uani 1 1 d . . .
C4 C 0.6024(3) 0.6265(3) 0.7095(3) 0.0444(8) Uani 1 1 d . A .
C5 C 0.6462(4) 0.5447(3) 0.7781(3) 0.0623(11) Uani 1 1 d . . .
C6 C 0.6323(3) 0.4444(3) 0.7440(3) 0.0464(8) Uani 1 1 d . A .
C7 C 0.6670(3) 0.3608(3) 0.8183(3) 0.0476(8) Uani 1 1 d . . .
C8 C 0.6306(3) 0.2784(3) 0.7538(3) 0.0443(8) Uani 1 1 d . . .
C9 C 0.4238(3) 0.6870(3) 0.3593(3) 0.0435(8) Uani 1 1 d . . .
C10 C 0.4677(4) 0.7482(3) 0.4519(3) 0.0554(10) Uani 1 1 d . . .
C11 C 0.5403(4) 0.8944(3) 0.6508(4) 0.0704(13) Uani 1 1 d . . .
H11A H 0.5492 0.9223 0.5875 0.084 Uiso 1 1 calc R . .
H11B H 0.5976 0.9260 0.7195 0.084 Uiso 1 1 calc R . .
C12 C 0.4206(4) 0.9182(4) 0.6365(4) 0.094(2) Uani 1 1 d . . .
H12A H 0.4097 0.9903 0.6332 0.142 Uiso 1 1 calc R . .
H12B H 0.4121 0.8913 0.6996 0.142 Uiso 1 1 calc R . .
H12C H 0.3637 0.8880 0.5677 0.142 Uiso 1 1 calc R . .
C13 C 0.6604(4) 0.7596(3) 0.8684(3) 0.0632(11) Uani 1 1 d . . .
H13A H 0.7342 0.7258 0.9110 0.076 Uiso 1 1 calc R . .
H13B H 0.6750 0.8320 0.8728 0.076 Uiso 1 1 calc R . .
C14 C 0.5844(5) 0.7371(4) 0.9215(4) 0.0887(16) Uani 1 1 d . . .
H14A H 0.6212 0.7595 0.9989 0.133 Uiso 1 1 calc R . .
H14B H 0.5710 0.6653 0.9192 0.133 Uiso 1 1 calc R . .
H14C H 0.5118 0.7717 0.8811 0.133 Uiso 1 1 calc R . .
C15 C 0.7305(4) 0.3648(4) 0.9425(3) 0.0718(13) Uani 1 1 d . A .
H15A H 0.7900 0.4166 0.9645 0.086 Uiso 1 1 calc R . .
H15B H 0.7689 0.3003 0.9705 0.086 Uiso 1 1 calc R . .
C16 C 0.6540(6) 0.3870(5) 0.9961(4) 0.103(2) Uani 1 1 d . . .
H16A H 0.6996 0.3892 1.0769 0.155 Uiso 1 1 calc R A .
H16B H 0.5962 0.3349 0.9763 0.155 Uiso 1 1 calc R . .
H16C H 0.6167 0.4514 0.9696 0.155 Uiso 1 1 calc R . .
C17 C 0.6403(4) 0.1731(3) 0.7922(3) 0.0578(10) Uani 1 1 d . . .
H17A H 0.7082 0.1663 0.8650 0.069 Uiso 1 1 calc R A .
H17B H 0.6507 0.1293 0.7388 0.069 Uiso 1 1 calc R . .
C18 C 0.5358(5) 0.1400(4) 0.8029(4) 0.0811(15) Uani 1 1 d . A .
H18A H 0.5454 0.0709 0.8282 0.122 Uiso 1 1 calc R . .
H18B H 0.4686 0.1454 0.7307 0.122 Uiso 1 1 calc R . .
H18C H 0.5260 0.1824 0.8568 0.122 Uiso 1 1 calc R . .
C19 C 0.6260(3) 0.5079(2) 0.4691(3) 0.0377(7) Uani 1 1 d . E .
C20 C 0.7335(6) 0.5477(6) 0.3494(6) 0.0267(16) Uani 0.41 1 d PD E 5
C21 C 0.8146(11) 0.4665(9) 0.3580(11) 0.083(4) Uiso 0.41 1 d PD E 5
H21A H 0.7761 0.4022 0.3461 0.125 Uiso 0.41 1 calc PR E 5
H21B H 0.8799 0.4678 0.4319 0.125 Uiso 0.41 1 calc PR E 5
H21C H 0.8408 0.4764 0.3016 0.125 Uiso 0.41 1 calc PR E 5
C22 C 0.7713(13) 0.6525(8) 0.3627(13) 0.098(4) Uiso 0.41 1 d PD E 5
H22A H 0.7086 0.6959 0.3551 0.147 Uiso 0.41 1 calc PR E 5
H22B H 0.7945 0.6694 0.3055 0.147 Uiso 0.41 1 calc PR E 5
H22C H 0.8357 0.6618 0.4363 0.147 Uiso 0.41 1 calc PR E 5
C23 C 0.6331(8) 0.5448(8) 0.2342(7) 0.061(2) Uiso 0.41 1 d PD E 5
H23A H 0.6027 0.4771 0.2177 0.092 Uiso 0.41 1 calc PR E 5
H23B H 0.6580 0.5653 0.1792 0.092 Uiso 0.41 1 calc PR E 5
H23C H 0.5738 0.5902 0.2313 0.092 Uiso 0.41 1 calc PR E 5
C20A C 0.7339(7) 0.5078(6) 0.3546(8) 0.063(3) Uiso 0.59 1 d PD E 6
C21A C 0.7075(12) 0.4104(9) 0.2971(12) 0.144(5) Uiso 0.59 1 d PD E 6
H21D H 0.7448 0.3574 0.3512 0.216 Uiso 0.59 1 calc PR E 6
H21E H 0.7351 0.4097 0.2410 0.216 Uiso 0.59 1 calc PR E 6
H21F H 0.6251 0.3998 0.2610 0.216 Uiso 0.59 1 calc PR E 6
C22A C 0.8629(7) 0.5215(7) 0.4170(8) 0.081(2) Uiso 0.59 1 d PD E 6
H22D H 0.8804 0.5861 0.4545 0.121 Uiso 0.59 1 calc PR E 6
H22E H 0.8949 0.5186 0.3644 0.121 Uiso 0.59 1 calc PR E 6
H22F H 0.8961 0.4685 0.4721 0.121 Uiso 0.59 1 calc PR E 6
C23A C 0.6853(13) 0.5983(10) 0.2813(12) 0.153(6) Uiso 0.59 1 d PD E 6
H23D H 0.7087 0.6585 0.3269 0.230 Uiso 0.59 1 calc PR E 6
H23E H 0.6022 0.5940 0.2437 0.230 Uiso 0.59 1 calc PR E 6
H23F H 0.7137 0.6008 0.2258 0.230 Uiso 0.59 1 calc PR E 6

loop_
_atom_site_aniso_label
_atom_site_aniso_U_11
_atom_site_aniso_U_22
_atom_site_aniso_U_33
_atom_site_aniso_U_23
_atom_site_aniso_U_13
_atom_site_aniso_U_12
Fe 0.0271(4) 0.0402(4) 0.0418(4) -0.0060(3) 0.0198(3) -0.0018(3)
N1 0.0302(13) 0.0432(15) 0.0439(15) -0.0082(12) 0.0207(12) -0.0026(11)
N2 0.0317(13) 0.0442(15) 0.0446(15) -0.0032(12) 0.0233(12) -0.0016(11)
N3 0.0340(15) 0.066(2) 0.0495(17) -0.0134(14) 0.0238(14) -0.0052(13)
C1 0.050(2) 0.0428(19) 0.047(2) -0.0058(15) 0.0277(16) -0.0023(15)
C2 0.0476(19) 0.0454(19) 0.050(2) -0.0099(16) 0.0253(17) -0.0033(16)
C3 0.0331(16) 0.048(2) 0.0482(19) -0.0099(16) 0.0151(15) -0.0036(14)
C4 0.0330(16) 0.047(2) 0.0465(19) -0.0081(16) 0.0124(15) -0.0024(14)
C5 0.062(2) 0.052(2) 0.048(2) -0.0109(19) 0.0039(19) -0.0007(19)
C6 0.0384(18) 0.049(2) 0.0459(19) -0.0036(16) 0.0142(15) 0.0006(15)
C7 0.0408(18) 0.051(2) 0.047(2) -0.0018(16) 0.0173(16) 0.0015(16)
C8 0.0429(18) 0.049(2) 0.0487(19) -0.0008(16) 0.0275(16) 0.0007(15)
C9 0.0459(19) 0.0467(19) 0.0479(19) -0.0041(16) 0.0299(17) -0.0024(15)
C10 0.079(3) 0.043(2) 0.053(2) -0.0019(17) 0.038(2) -0.0026(19)
C11 0.106(4) 0.045(2) 0.053(2) -0.0104(18) 0.030(2) 0.000(2)
C12 0.091(4) 0.071(3) 0.073(3) -0.025(3) -0.003(3) 0.037(3)
C13 0.066(3) 0.052(2) 0.052(2) -0.0142(19) 0.011(2) -0.003(2)
C14 0.125(5) 0.092(4) 0.054(3) -0.021(3) 0.045(3) -0.007(3)
C15 0.081(3) 0.062(3) 0.050(2) -0.003(2) 0.010(2) 0.001(2)
C16 0.155(6) 0.101(4) 0.050(3) -0.006(3) 0.042(3) 0.032(4)
C17 0.072(3) 0.053(2) 0.050(2) 0.0004(18) 0.029(2) -0.004(2)
C18 0.119(4) 0.063(3) 0.087(3) -0.017(2) 0.070(3) -0.035(3)
C19 0.0289(15) 0.0434(18) 0.0407(17) -0.0093(14) 0.0158(13) -0.0027(13)
C20 0.037(4) 0.019(4) 0.045(4) 0.002(3) 0.036(4) 0.001(3)

loop_
_atom_type_symbol
_atom_type_description
_atom_type_scat_dispersion_real
_atom_type_scat_dispersion_imag
_atom_type_scat_source
C C 0.0033 0.0016 'International Tables Vol C Tables 4.2.6.8 and 6.1.1.4'
H H 0.0000 0.0000 'International Tables Vol C Tables 4.2.6.8 and 6.1.1.4'
N N 0.0061 0.0033 'International Tables Vol C Tables 4.2.6.8 and 6.1.1.4'
O O 0.0106 0.0060 'International Tables Vol C Tables 4.2.6.8 and 6.1.1.4'
Fe Fe 0.3463 0.8444 'International Tables Vol C Tables 4.2.6.8 and 6.1.1.4'

loop_
_geom_angle_atom_site_label_1
_geom_angle_atom_site_label_2
_geom_angle_atom_site_label_3
_geom_angle
_geom_angle_site_symmetry_1
_geom_angle_site_symmetry_3
_geom_angle_publ_flag
C19 Fe C19 180.0 . 3_666 ?
C19 Fe N2 96.04(12) . . ?
C19 Fe N2 83.96(12) 3_666 . ?
C19 Fe N2 83.96(12) . 3_666 ?
C19 Fe N2 96.04(12) 3_666 3_666 ?
N2 Fe N2 180.0 . 3_666 ?
C19 Fe N1 86.72(12) . 3_666 ?
C19 Fe N1 93.28(12) 3_666 3_666 ?
N2 Fe N1 90.17(11) . 3_666 ?
N2 Fe N1 89.83(11) 3_666 3_666 ?
C19 Fe N1 93.28(12) . . ?
C19 Fe N1 86.72(12) 3_666 . ?
N2 Fe N1 89.83(11) . . ?
N2 Fe N1 90.17(11) 3_666 . ?
N1 Fe N1 180.000(1) 3_666 . ?
C5 O1 H5A 38.7 . . ?
C10 O1A H10A 4.6 . . ?
C4 N1 C1 105.0(3) . . ?
C4 N1 Fe 127.6(2) . . ?
C1 N1 Fe 127.2(2) . . ?
C6 N2 C9 104.9(3) . 3_666 ?
C6 N2 Fe 127.9(2) . . ?
C9 N2 Fe 127.0(2) 3_666 . ?
C19 N3 C20A 160.0(4) . . ?
C19 N3 C20 158.3(4) . . ?
C20A N3 C20 20.5(3) . . ?
N1 C1 C10 123.9(3) . . ?
N1 C1 C2 110.7(3) . . ?
C10 C1 C2 125.3(3) . . ?
C3 C2 C1 106.9(3) . . ?
C3 C2 C11 127.8(3) . . ?
C1 C2 C11 125.2(3) . . ?
C2 C3 C4 106.0(3) . . ?
C2 C3 C13 128.0(3) . . ?
C4 C3 C13 125.9(3) . . ?
N1 C4 C5 124.4(3) . . ?
N1 C4 C3 111.3(3) . . ?
C5 C4 C3 124.3(3) . . ?
O1 C5 C4 115.4(7) . . ?
O1 C5 C6 114.4(7) . . ?
C4 C5 C6 126.1(3) . . ?
O1 C5 H5A 22.5 . . ?
C4 C5 H5A 117.0 . . ?
C6 C5 H5A 116.9 . . ?
N2 C6 C5 124.0(3) . . ?
N2 C6 C7 111.3(3) . . ?
C5 C6 C7 124.6(3) . . ?
C8 C7 C6 106.4(3) . . ?
C8 C7 C15 127.2(4) . . ?
C6 C7 C15 126.4(4) . . ?
C7 C8 C9 106.2(3) . 3_666 ?
C7 C8 C17 127.0(3) . . ?
C9 C8 C17 126.7(3) 3_666 . ?
N2 C9 C10 124.1(3) 3_666 . ?
N2 C9 C8 111.1(3) 3_666 3_666 ?
C10 C9 C8 124.7(3) . 3_666 ?
O1A C10 C9 116.2(11) . . ?
O1A C10 C1 116.8(11) . . ?
C9 C10 C1 127.0(4) . . ?
O1A C10 H10A 1.9 . . ?
C9 C10 H10A 116.7 . . ?
C1 C10 H10A 116.3 . . ?
C2 C11 C12 111.2(4) . . ?
C2 C11 H11A 109.4 . . ?
C12 C11 H11A 109.4 . . ?
C2 C11 H11B 109.4 . . ?
C12 C11 H11B 109.4 . . ?
H11A C11 H11B 108.0 . . ?
C11 C12 H12A 109.5 . . ?
C11 C12 H12B 109.5 . . ?
H12A C12 H12B 109.5 . . ?
C11 C12 H12C 109.5 . . ?
H12A C12 H12C 109.5 . . ?
H12B C12 H12C 109.5 . . ?
C14 C13 C3 113.5(4) . . ?
C14 C13 H13A 108.9 . . ?
C3 C13 H13A 108.9 . . ?
C14 C13 H13B 108.9 . . ?
C3 C13 H13B 108.9 . . ?
H13A C13 H13B 107.7 . . ?
C13 C14 H14A 109.5 . . ?
C13 C14 H14B 109.5 . . ?
H14A C14 H14B 109.5 . . ?
C13 C14 H14C 109.5 . . ?
H14A C14 H14C 109.5 . . ?
H14B C14 H14C 109.5 . . ?
C7 C15 C16 112.8(4) . . ?
C7 C15 H15A 109.0 . . ?
C16 C15 H15A 109.0 . . ?
C7 C15 H15B 109.0 . . ?
C16 C15 H15B 109.0 . . ?
H15A C15 H15B 107.8 . . ?
C15 C16 H16A 109.5 . . ?
C15 C16 H16B 109.5 . . ?
H16A C16 H16B 109.5 . . ?
C15 C16 H16C 109.5 . . ?
H16A C16 H16C 109.5 . . ?
H16B C16 H16C 109.5 . . ?
C8 C17 C18 111.9(4) . . ?
C8 C17 H17A 109.2 . . ?
C18 C17 H17A 109.2 . . ?
C8 C17 H17B 109.2 . . ?
C18 C17 H17B 109.2 . . ?
H17A C17 H17B 107.9 . . ?
C17 C18 H18A 109.5 . . ?
C17 C18 H18B 109.5 . . ?
H18A C18 H18B 109.5 . . ?
C17 C18 H18C 109.5 . . ?
H18A C18 H18C 109.5 . . ?
H18B C18 H18C 109.5 . . ?
N3 C19 Fe 168.1(3) . . ?
C22 C20 C21 119.8(9) . . ?
C22 C20 C23 103.7(8) . . ?
C21 C20 C23 108.7(8) . . ?
C22 C20 N3 113.5(8) . . ?
C21 C20 N3 103.5(7) . . ?
C23 C20 N3 106.9(6) . . ?
C20 C21 H21A 109.5 . . ?
C20 C21 H21B 109.5 . . ?
H21A C21 H21B 109.5 . . ?
C20 C21 H21C 109.5 . . ?
H21A C21 H21C 109.5 . . ?
H21B C21 H21C 109.5 . . ?
C20 C22 H22A 109.5 . . ?
C20 C22 H22B 109.5 . . ?
H22A C22 H22B 109.5 . . ?
C20 C22 H22C 109.5 . . ?
H22A C22 H22C 109.5 . . ?
H22B C22 H22C 109.5 . . ?
C20 C23 H23A 109.5 . . ?
C20 C23 H23B 109.5 . . ?
H23A C23 H23B 109.5 . . ?
C20 C23 H23C 109.5 . . ?
H23A C23 H23C 109.5 . . ?
H23B C23 H23C 109.5 . . ?
N3 C20A C21A 111.8(8) . . ?
N3 C20A C23A 103.1(8) . . ?
C21A C20A C23A 116.0(10) . . ?
N3 C20A C22A 108.7(7) . . ?
C21A C20A C22A 109.5(8) . . ?
C23A C20A C22A 107.4(9) . . ?
C20A C21A H21D 109.5 . . ?
C20A C21A H21E 109.5 . . ?
H21D C21A H21E 109.5 . . ?
C20A C21A H21F 109.5 . . ?
H21D C21A H21F 109.5 . . ?
H21E C21A H21F 109.5 . . ?
C20A C22A H22D 109.5 . . ?
C20A C22A H22E 109.5 . . ?
H22D C22A H22E 109.5 . . ?
C20A C22A H22F 109.5 . . ?
H22D C22A H22F 109.5 . . ?
H22E C22A H22F 109.5 . . ?
C20A C23A H23D 109.5 . . ?
C20A C23A H23E 109.5 . . ?
H23D C23A H23E 109.5 . . ?
C20A C23A H23F 109.5 . . ?
H23D C23A H23F 109.5 . . ?
H23E C23A H23F 109.5 . . ?

loop_
_geom_bond_atom_site_label_1
_geom_bond_atom_site_label_2
_geom_bond_distance
_geom_bond_site_symmetry_2
_geom_bond_publ_flag
Fe C19 1.895(3) . ?
Fe C19 1.895(3) 3_666 ?
Fe N2 2.012(3) . ?
Fe N2 2.012(3) 3_666 ?
Fe N1 2.013(3) 3_666 ?
Fe N1 2.013(3) . ?
O1 C5 1.354(14) . ?
O1 H5A 0.5917 . ?
O1A C10 1.37(2) . ?
O1A H10A 0.4040 . ?
N1 C4 1.368(4) . ?
N1 C1 1.368(4) . ?
N2 C6 1.364(4) . ?
N2 C9 1.369(5) 3_666 ?
N3 C19 1.157(5) . ?
N3 C20A 1.421(10) . ?
N3 C20 1.541(7) . ?
C1 C10 1.390(5) . ?
C1 C2 1.443(5) . ?
C2 C3 1.352(5) . ?
C2 C11 1.497(6) . ?
C3 C4 1.445(5) . ?
C3 C13 1.510(5) . ?
C4 C5 1.386(6) . ?
C5 C6 1.412(6) . ?
C5 H5A 0.9655 . ?
C6 C7 1.438(5) . ?
C7 C8 1.357(5) . ?
C7 C15 1.500(5) . ?
C8 C9 1.441(5) 3_666 ?
C8 C17 1.496(5) . ?
C9 N2 1.369(5) 3_666 ?
C9 C10 1.387(5) . ?
C9 C8 1.441(5) 3_666 ?
C10 H10A 0.9659 . ?
C11 C12 1.537(7) . ?
C11 H11A 0.9900 . ?
C11 H11B 0.9900 . ?
C12 H12A 0.9800 . ?
C12 H12B 0.9800 . ?
C12 H12C 0.9800 . ?
C13 C14 1.507(7) . ?
C13 H13A 0.9900 . ?
C13 H13B 0.9900 . ?
C14 H14A 0.9800 . ?
C14 H14B 0.9800 . ?
C14 H14C 0.9800 . ?
C15 C16 1.519(8) . ?
C15 H15A 0.9900 . ?
C15 H15B 0.9900 . ?
C16 H16A 0.9800 . ?
C16 H16B 0.9800 . ?
C16 H16C 0.9800 . ?
C17 C18 1.519(6) . ?
C17 H17A 0.9900 . ?
C17 H17B 0.9900 . ?
C18 H18A 0.9800 . ?
C18 H18B 0.9800 . ?
C18 H18C 0.9800 . ?
C20 C22 1.481(10) . ?
C20 C21 1.497(9) . ?
C20 C23 1.521(9) . ?
C21 H21A 0.9800 . ?
C21 H21B 0.9800 . ?
C21 H21C 0.9800 . ?
C22 H22A 0.9800 . ?
C22 H22B 0.9800 . ?
C22 H22C 0.9800 . ?
C23 H23A 0.9800 . ?
C23 H23B 0.9800 . ?
C23 H23C 0.9800 . ?
C20A C21A 1.484(10) . ?
C20A C23A 1.516(10) . ?
C20A C22A 1.531(9) . ?
C21A H21D 0.9800 . ?
C21A H21E 0.9800 . ?
C21A H21F 0.9800 . ?
C22A H22D 0.9800 . ?
C22A H22E 0.9800 . ?
C22A H22F 0.9800 . ?
C23A H23D 0.9800 . ?
C23A H23E 0.9800 . ?
C23A H23F 0.9800 . ?
